data_4078150
loop_
_publ_author_name
'Frutos-Pedre\~no, Roberto'
'Gonz\'alez-Herrero, Pablo'
'Vicente, Jos\'e'
'Jones, Peter G.'

_publ_section_title
;
 Sequential Insertion of Alkynes and CO or Isocyanides into the Pd--C Bond
 of Cyclopalladated Phenylacetamides. Synthesis of Eight-Membered
 Palladacycles, Benzo[d]azocine-2,4(1H,3H)-diones, and Highly
 Functionalized Acrylonitrile and Acrylamide Derivatives
;
_journal_issue 8
_journal_name_full Organometallics
_journal_page_first 3361
_journal_paper_doi 10.1021/om300151n
_journal_volume 31
_journal_year 2012
_chemical_formula_sum 'C37 H54 F3 N3 O6 Pd S'
_chemical_formula_weight 832.29
_chemical_name_systematic
;
 ?
;
_space_group_IT_number 2
_symmetry_cell_setting triclinic
_symmetry_space_group_name_Hall '-P 1'
_symmetry_space_group_name_H-M 'P -1'
_atom_sites_solution_hydrogens geom
_atom_sites_solution_primary direct
_atom_sites_solution_secondary difmap
_audit_creation_method SHELXL-97
_cell_angle_alpha 78.416(4)
_cell_angle_beta 82.150(4)
_cell_angle_gamma 72.009(4)
_cell_formula_units_Z 2
_cell_length_a 10.0071(3)
_cell_length_b 11.2824(3)
_cell_length_c 19.3538(6)
_cell_measurement_reflns_used 36417
_cell_measurement_temperature 150(2)
_cell_measurement_theta_max 29.1993
_cell_measurement_theta_min 2.1417
_cell_volume 2029.42(12)
_computing_cell_refinement
;
CrysAlisPro, Oxford Diffraction Ltd.,
Version 1.171.33.36 (release 16-03-2009 CrysAlis171 .NET)
(compiled Mar 16 2009,17:39:00)
;
_computing_data_collection
;
CrysAlisPro, Oxford Diffraction Ltd.,
Version 1.171.33.36 (release 16-03-2009 CrysAlis171 .NET)
(compiled Mar 16 2009,17:39:00)
;
_computing_data_reduction
;
CrysAlisPro, Oxford Diffraction Ltd.,
Version 1.171.33.36 (release 16-03-2009 CrysAlis171 .NET)
(compiled Mar 16 2009,17:39:00)
;
_computing_molecular_graphics 'Siemens XP'
_computing_publication_material SHELXL-97
_computing_structure_refinement 'SHELXL-97 (Sheldrick, 1997)'
_computing_structure_solution 'SHELXS-97 (Sheldrick, 1990)'
_diffrn_ambient_temperature 150(2)
_diffrn_detector_area_resol_mean 16.1419
_diffrn_measured_fraction_theta_full 0.987
_diffrn_measured_fraction_theta_max 0.920
_diffrn_measurement_device_type 'Xcalibur, Eos'
_diffrn_measurement_method '\w scans'
_diffrn_radiation_monochromator graphite
_diffrn_radiation_source 'Enhance (Mo) X-ray Source'
_diffrn_radiation_type MoK\a
_diffrn_radiation_wavelength 0.71073
_diffrn_reflns_av_R_equivalents 0.0323
_diffrn_reflns_av_sigmaI/netI 0.0401
_diffrn_reflns_limit_h_max 13
_diffrn_reflns_limit_h_min -13
_diffrn_reflns_limit_k_max 14
_diffrn_reflns_limit_k_min -15
_diffrn_reflns_limit_l_max 26
_diffrn_reflns_limit_l_min -26
_diffrn_reflns_number 71947
_diffrn_reflns_theta_full 28.00
_diffrn_reflns_theta_max 29.27
_diffrn_reflns_theta_min 2.15
_exptl_absorpt_coefficient_mu 0.568
_exptl_absorpt_correction_T_max 1.00000
_exptl_absorpt_correction_T_min 0.96630
_exptl_absorpt_correction_type multi-scan
_exptl_absorpt_process_details
;
CrysAlisPro, Oxford Diffraction Ltd.,
Version 1.171.33.36 (release 16-03-2009 CrysAlis171 .NET)
(compiled Mar 16 2009,17:39:00)
;
_exptl_crystal_colour 'pale yellow'
_exptl_crystal_density_diffrn 1.362
_exptl_crystal_density_meas ?
_exptl_crystal_density_method 'not measured'
_exptl_crystal_description prism
_exptl_crystal_F_000 868
_exptl_crystal_size_max 0.2
_exptl_crystal_size_mid 0.1
_exptl_crystal_size_min 0.1
_refine_diff_density_max 0.747
_refine_diff_density_min -0.390
_refine_diff_density_rms 0.061
_refine_ls_extinction_method none
_refine_ls_goodness_of_fit_ref 0.949
_refine_ls_hydrogen_treatment 'NH2 free, rigid methyls, others riding'
_refine_ls_matrix_type full
_refine_ls_number_parameters 509
_refine_ls_number_reflns 10205
_refine_ls_number_restraints 85
_refine_ls_restrained_S_all 0.947
_refine_ls_R_factor_all 0.0365
_refine_ls_R_factor_gt 0.0267
_refine_ls_shift/su_max 0.016
_refine_ls_shift/su_mean 0.000
_refine_ls_structure_factor_coef Fsqd
_refine_ls_weighting_details 'calc w=1/[\s^2^(Fo^2^)+(0.0424P)^2^] where P=(Fo^2^+2Fc^2^)/3'
_refine_ls_weighting_scheme calc
_refine_ls_wR_factor_gt 0.0663
_refine_ls_wR_factor_ref 0.0676
_reflns_number_gt 8334
_reflns_number_total 10205
_reflns_threshold_expression >2sigma(I)
_cod_data_source_file om300151n_si_001.cif
_cod_data_source_block camael
_cod_depositor_comments
;
The following automatic conversions were performed:

'_exptl_crystal_density_meas' value 'not measured' was changed to '?'
- the value is perceived as not measured.

Automatic conversion script
Id: cif_fix_values 3008 2015-01-20 13:52:24Z robertas 
;
_cod_original_cell_volume 2029.42(10)
_cod_database_code 4078150

loop_
_symmetry_equiv_pos_as_xyz
'x, y, z'
'-x, -y, -z'

loop_
_atom_site_label
_atom_site_type_symbol
_atom_site_fract_x
_atom_site_fract_y
_atom_site_fract_z
_atom_site_U_iso_or_equiv
_atom_site_adp_type
_atom_site_occupancy
_atom_site_symmetry_multiplicity
_atom_site_calc_flag
_atom_site_refinement_flags
_atom_site_disorder_assembly
_atom_site_disorder_group
Pd Pd 0.220819(13) 0.700264(11) 0.217570(7) 0.01679(4) Uani 1 1 d . . .
O1 O 0.23095(12) 0.51088(11) 0.23442(7) 0.0246(3) Uani 1 1 d . . .
N1 N 0.29700(19) 0.30693(15) 0.22743(10) 0.0289(4) Uani 1 1 d . . .
H01 H 0.360(2) 0.240(2) 0.2256(11) 0.035(6) Uiso 1 1 d . . .
H02 H 0.217(3) 0.314(2) 0.2204(11) 0.037(6) Uiso 1 1 d . . .
N2 N 0.17091(15) 0.89622(13) 0.19796(8) 0.0218(3) Uani 1 1 d . . .
N3 N 0.10467(14) 0.72602(13) 0.12516(8) 0.0222(3) Uani 1 1 d . . .
C1 C 0.48051(18) 0.39728(15) 0.23950(10) 0.0227(4) Uani 1 1 d . . .
H1A H 0.4920 0.4067 0.2879 0.027 Uiso 1 1 calc R . .
H1B H 0.5391 0.3118 0.2318 0.027 Uiso 1 1 calc R . .
C2 C 0.32763(17) 0.40960(15) 0.23339(9) 0.0204(3) Uani 1 1 d . . .
C3 C 0.48272(17) 0.63499(15) 0.27959(9) 0.0184(3) Uani 1 1 d . . .
C4 C 0.34362(17) 0.67952(15) 0.29463(9) 0.0189(3) Uani 1 1 d . . .
C11 C 0.53178(16) 0.49511(15) 0.18657(9) 0.0204(3) Uani 1 1 d . . .
C12 C 0.53453(16) 0.60784(15) 0.20591(9) 0.0188(3) Uani 1 1 d . . .
C13 C 0.58458(18) 0.69470(16) 0.15493(9) 0.0231(4) Uani 1 1 d . . .
H13 H 0.5904 0.7699 0.1676 0.028 Uiso 1 1 calc R . .
C14 C 0.62569(19) 0.67244(18) 0.08621(10) 0.0275(4) Uani 1 1 d . . .
H14 H 0.6579 0.7329 0.0520 0.033 Uiso 1 1 calc R . .
C15 C 0.61982(19) 0.56255(18) 0.06740(10) 0.0299(4) Uani 1 1 d . . .
H15 H 0.6469 0.5477 0.0202 0.036 Uiso 1 1 calc R . .
C16 C 0.57442(18) 0.47421(17) 0.11752(10) 0.0264(4) Uani 1 1 d . . .
H16 H 0.5723 0.3980 0.1045 0.032 Uiso 1 1 calc R . .
C21 C 0.59266(17) 0.60193(15) 0.33080(9) 0.0207(3) Uani 1 1 d . . .
C22 C 0.7113(2) 0.64489(19) 0.31406(11) 0.0327(4) Uani 1 1 d . . .
H22 H 0.7205 0.6991 0.2704 0.039 Uiso 1 1 calc R . .
C23 C 0.8163(2) 0.6094(2) 0.36036(13) 0.0466(6) Uani 1 1 d . . .
H23 H 0.8967 0.6395 0.3482 0.056 Uiso 1 1 calc R . .
C24 C 0.8047(2) 0.5301(2) 0.42438(12) 0.0433(5) Uani 1 1 d . . .
H24 H 0.8772 0.5054 0.4559 0.052 Uiso 1 1 calc R . .
C25 C 0.6875(2) 0.48723(19) 0.44198(11) 0.0355(5) Uani 1 1 d . . .
H25 H 0.6789 0.4332 0.4858 0.043 Uiso 1 1 calc R . .
C26 C 0.58196(19) 0.52312(17) 0.39572(10) 0.0270(4) Uani 1 1 d . . .
H26 H 0.5012 0.4936 0.4084 0.032 Uiso 1 1 calc R . .
C31 C 0.26933(18) 0.72336(16) 0.36045(9) 0.0215(4) Uani 1 1 d . . .
C32 C 0.14601(18) 0.69252(17) 0.38865(10) 0.0268(4) Uani 1 1 d . . .
H32 H 0.1187 0.6328 0.3698 0.032 Uiso 1 1 calc R . .
C33 C 0.0626(2) 0.7478(2) 0.44384(10) 0.0357(5) Uani 1 1 d . . .
H33 H -0.0216 0.7264 0.4620 0.043 Uiso 1 1 calc R . .
C34 C 0.1015(2) 0.8334(2) 0.47225(11) 0.0417(5) Uani 1 1 d . . .
H34 H 0.0436 0.8718 0.5096 0.050 Uiso 1 1 calc R . .
C35 C 0.2255(2) 0.8638(2) 0.44637(11) 0.0393(5) Uani 1 1 d . . .
H35 H 0.2530 0.9223 0.4663 0.047 Uiso 1 1 calc R . .
C36 C 0.3091(2) 0.80817(17) 0.39120(10) 0.0293(4) Uani 1 1 d . . .
H36 H 0.3946 0.8281 0.3741 0.035 Uiso 1 1 calc R . .
C41 C 0.2791(2) 0.95428(17) 0.20901(11) 0.0314(4) Uani 1 1 d . . .
H41A H 0.3651 0.9236 0.1788 0.047 Uiso 1 1 calc R . .
H41B H 0.3005 0.9310 0.2587 0.047 Uiso 1 1 calc R . .
H41C H 0.2433 1.0465 0.1968 0.047 Uiso 1 1 calc R . .
C42 C 0.04050(19) 0.94832(17) 0.24245(10) 0.0285(4) Uani 1 1 d . . .
H42A H 0.0065 1.0402 0.2278 0.043 Uiso 1 1 calc R . .
H42B H 0.0611 0.9290 0.2922 0.043 Uiso 1 1 calc R . .
H42C H -0.0320 0.9101 0.2367 0.043 Uiso 1 1 calc R . .
C43 C 0.1457(2) 0.93074(17) 0.12119(10) 0.0284(4) Uani 1 1 d . . .
H43A H 0.2369 0.9074 0.0926 0.034 Uiso 1 1 calc R . .
H43B H 0.1037 1.0233 0.1092 0.034 Uiso 1 1 calc R . .
C44 C 0.0485(2) 0.86424(17) 0.10303(10) 0.0286(4) Uani 1 1 d . . .
H44A H -0.0463 0.8949 0.1273 0.034 Uiso 1 1 calc R . .
H44B H 0.0393 0.8838 0.0514 0.034 Uiso 1 1 calc R . .
C45 C 0.2097(2) 0.66894(19) 0.07063(10) 0.0334(4) Uani 1 1 d . . .
H45A H 0.1644 0.6819 0.0268 0.050 Uiso 1 1 calc R . .
H45B H 0.2485 0.5781 0.0873 0.050 Uiso 1 1 calc R . .
H45C H 0.2860 0.7089 0.0616 0.050 Uiso 1 1 calc R . .
C46 C -0.01078(19) 0.66660(18) 0.13842(11) 0.0310(4) Uani 1 1 d . . .
H46A H -0.0550 0.6790 0.0943 0.046 Uiso 1 1 calc R . .
H46B H -0.0811 0.7054 0.1740 0.046 Uiso 1 1 calc R . .
H46C H 0.0272 0.5759 0.1557 0.046 Uiso 1 1 calc R . .
C91 C -0.0338(3) 0.2731(3) 0.32285(15) 0.0734(9) Uani 1 1 d . . .
H91A H 0.0293 0.1867 0.3250 0.110 Uiso 1 1 calc R . .
H91B H -0.1095 0.2749 0.3608 0.110 Uiso 1 1 calc R . .
H91C H 0.0197 0.3297 0.3286 0.110 Uiso 1 1 calc R . .
C92 C -0.0959(2) 0.3159(2) 0.25278(14) 0.0506(6) Uani 1 1 d . . .
H92A H -0.1562 0.2635 0.2481 0.061 Uiso 1 1 calc R . .
H92B H -0.1546 0.4051 0.2488 0.061 Uiso 1 1 calc R . .
O93 O 0.01752(13) 0.30334(12) 0.19848(7) 0.0339(3) Uani 1 1 d . . .
C94 C -0.0313(3) 0.3366(2) 0.12993(13) 0.0482(6) Uani 1 1 d . . .
H94A H -0.0966 0.4235 0.1237 0.058 Uiso 1 1 calc R . .
H94B H -0.0827 0.2780 0.1234 0.058 Uiso 1 1 calc R . .
C95 C 0.0941(3) 0.3291(3) 0.07635(13) 0.0590(7) Uani 1 1 d . . .
H95A H 0.1443 0.3874 0.0832 0.089 Uiso 1 1 calc R . .
H95B H 0.0619 0.3525 0.0285 0.089 Uiso 1 1 calc R . .
H95C H 0.1574 0.2426 0.0825 0.089 Uiso 1 1 calc R . .
C96 C 0.7355(3) 0.0595(3) 0.37200(14) 0.0698(8) Uani 1 1 d . . .
H96A H 0.6857 0.1332 0.3946 0.105 Uiso 1 1 calc R . .
H96B H 0.7332 0.0839 0.3205 0.105 Uiso 1 1 calc R . .
H96C H 0.8337 0.0284 0.3842 0.105 Uiso 1 1 calc R . .
C97 C 0.6661(3) -0.0414(3) 0.39713(13) 0.0603(7) Uani 1 1 d . . .
H97A H 0.5630 -0.0060 0.3938 0.072 Uiso 1 1 calc R . .
H97B H 0.7019 -0.1081 0.3672 0.072 Uiso 1 1 calc R . .
O98 O 0.69520(18) -0.09406(17) 0.46887(9) 0.0569(4) Uani 1 1 d . . .
C99 C 0.6205(3) -0.1837(3) 0.50017(16) 0.0692(8) Uani 1 1 d . . .
H99A H 0.6347 -0.2477 0.4695 0.083 Uiso 1 1 calc R . .
H99B H 0.5183 -0.1405 0.5066 0.083 Uiso 1 1 calc R . .
C100 C 0.6783(4) -0.2462(3) 0.57124(16) 0.0911(11) Uani 1 1 d . . .
H10A H 0.7765 -0.2969 0.5639 0.137 Uiso 1 1 calc R . .
H10B H 0.6220 -0.3009 0.5968 0.137 Uiso 1 1 calc R . .
H10C H 0.6739 -0.1810 0.5989 0.137 Uiso 1 1 calc R . .
S S 0.64947(5) 0.04788(5) 0.17480(6) 0.02196(17) Uani 0.917(3) 1 d PDU A 1
O2 O 0.7254(4) -0.0839(2) 0.18635(17) 0.0319(8) Uani 0.917(3) 1 d PDU A 1
O3 O 0.51513(15) 0.07823(16) 0.21531(10) 0.0339(4) Uani 0.917(3) 1 d PDU A 1
O4 O 0.73099(18) 0.13359(14) 0.17172(11) 0.0396(5) Uani 0.917(3) 1 d PDU A 1
C90 C 0.6016(3) 0.0764(2) 0.08478(14) 0.0406(6) Uani 0.917(3) 1 d PDU A 1
F1 F 0.5225(3) 0.0055(2) 0.07596(13) 0.0591(7) Uani 0.917(3) 1 d PDU A 1
F2 F 0.5286(2) 0.19542(15) 0.06463(11) 0.0765(7) Uani 0.917(3) 1 d PD A 1
F3 F 0.7152(2) 0.0520(2) 0.03994(9) 0.0851(7) Uani 0.917(3) 1 d PD A 1
S' S 0.6559(8) 0.0594(7) 0.1459(6) 0.026(2) Uiso 0.083(3) 1 d PDU A 2
O2' O 0.708(4) -0.066(2) 0.1863(19) 0.036(11) Uiso 0.083(3) 1 d PDU A 2
O3' O 0.5255(16) 0.1213(19) 0.1819(11) 0.044(6) Uiso 0.083(3) 1 d PDU A 2
O4' O 0.7653(16) 0.1211(15) 0.1311(10) 0.032(4) Uiso 0.083(3) 1 d PDU A 2
C90' C 0.6139(15) 0.0356(14) 0.0645(8) 0.015(4) Uiso 0.083(3) 1 d PDU A 2
F1' F 0.5822(17) 0.1460(13) 0.0205(9) 0.044(5) Uiso 0.083(3) 1 d PD A 2
F2' F 0.7276(14) -0.0326(15) 0.0327(8) 0.038(4) Uiso 0.083(3) 1 d PD A 2
F3' F 0.514(2) -0.020(2) 0.0724(13) 0.025(5) Uiso 0.083(3) 1 d PDU A 2

loop_
_atom_site_aniso_label
_atom_site_aniso_U_11
_atom_site_aniso_U_22
_atom_site_aniso_U_33
_atom_site_aniso_U_23
_atom_site_aniso_U_13
_atom_site_aniso_U_12
Pd 0.01366(6) 0.01717(7) 0.02073(7) -0.00627(5) -0.00258(4) -0.00371(4)
O1 0.0187(6) 0.0179(6) 0.0384(8) -0.0072(5) -0.0045(5) -0.0045(5)
N1 0.0187(8) 0.0202(8) 0.0496(11) -0.0096(7) -0.0033(7) -0.0058(7)
N2 0.0211(7) 0.0195(7) 0.0254(8) -0.0050(6) -0.0020(6) -0.0058(6)
N3 0.0165(7) 0.0265(8) 0.0237(8) -0.0094(6) -0.0033(6) -0.0027(6)
C1 0.0198(8) 0.0177(8) 0.0314(10) -0.0050(7) -0.0057(7) -0.0048(6)
C2 0.0207(8) 0.0205(8) 0.0206(9) -0.0032(7) -0.0017(7) -0.0071(7)
C3 0.0183(8) 0.0169(8) 0.0226(9) -0.0036(7) -0.0030(7) -0.0080(6)
C4 0.0199(8) 0.0176(8) 0.0209(9) -0.0035(7) -0.0033(7) -0.0070(6)
C11 0.0128(7) 0.0204(8) 0.0283(10) -0.0062(7) -0.0040(7) -0.0030(6)
C12 0.0127(7) 0.0214(8) 0.0227(9) -0.0044(7) -0.0033(6) -0.0042(6)
C13 0.0204(8) 0.0235(9) 0.0274(10) -0.0050(7) -0.0016(7) -0.0092(7)
C14 0.0233(9) 0.0323(10) 0.0258(10) -0.0016(8) 0.0018(7) -0.0099(7)
C15 0.0254(9) 0.0386(11) 0.0244(10) -0.0118(8) 0.0024(8) -0.0051(8)
C16 0.0211(9) 0.0272(9) 0.0333(11) -0.0149(8) -0.0019(7) -0.0044(7)
C21 0.0166(8) 0.0219(8) 0.0255(9) -0.0072(7) -0.0051(7) -0.0048(6)
C22 0.0267(10) 0.0427(11) 0.0331(11) 0.0000(9) -0.0077(8) -0.0181(8)
C23 0.0317(12) 0.0633(15) 0.0539(15) -0.0017(12) -0.0171(10) -0.0263(11)
C24 0.0345(12) 0.0527(13) 0.0453(13) -0.0048(11) -0.0221(10) -0.0105(10)
C25 0.0356(11) 0.0381(11) 0.0297(11) -0.0015(9) -0.0105(9) -0.0055(9)
C26 0.0236(9) 0.0310(10) 0.0270(10) -0.0044(8) -0.0030(7) -0.0089(7)
C31 0.0190(8) 0.0231(8) 0.0203(9) -0.0038(7) -0.0056(7) -0.0014(7)
C32 0.0198(9) 0.0337(10) 0.0252(10) -0.0036(8) -0.0055(7) -0.0048(7)
C33 0.0235(10) 0.0468(12) 0.0277(11) -0.0021(9) 0.0019(8) -0.0014(9)
C34 0.0440(13) 0.0431(12) 0.0274(11) -0.0131(9) 0.0015(9) 0.0054(10)
C35 0.0483(13) 0.0382(11) 0.0321(11) -0.0167(9) -0.0069(10) -0.0050(10)
C36 0.0282(10) 0.0324(10) 0.0299(10) -0.0096(8) -0.0059(8) -0.0085(8)
C41 0.0332(10) 0.0220(9) 0.0428(12) -0.0041(8) -0.0074(9) -0.0128(8)
C42 0.0260(9) 0.0249(9) 0.0315(11) -0.0101(8) -0.0020(8) 0.0002(7)
C43 0.0337(10) 0.0229(9) 0.0259(10) 0.0008(7) -0.0038(8) -0.0069(8)
C44 0.0272(10) 0.0302(10) 0.0246(10) -0.0035(8) -0.0079(8) -0.0013(8)
C45 0.0291(10) 0.0432(11) 0.0275(10) -0.0164(9) 0.0001(8) -0.0041(8)
C46 0.0219(9) 0.0376(11) 0.0382(11) -0.0124(9) -0.0072(8) -0.0098(8)
C91 0.071(2) 0.103(2) 0.0613(19) -0.0453(17) 0.0263(15) -0.0411(18)
C92 0.0316(12) 0.0507(14) 0.0740(18) -0.0301(13) 0.0127(11) -0.0133(10)
O93 0.0213(7) 0.0379(8) 0.0443(8) -0.0113(6) -0.0035(6) -0.0082(6)
C94 0.0494(14) 0.0392(12) 0.0651(16) 0.0023(11) -0.0313(12) -0.0217(10)
C95 0.087(2) 0.0642(17) 0.0397(14) -0.0019(12) -0.0134(14) -0.0426(15)
C96 0.076(2) 0.084(2) 0.0469(16) -0.0097(15) 0.0007(14) -0.0236(17)
C97 0.0750(19) 0.0598(16) 0.0458(15) -0.0177(13) -0.0126(14) -0.0104(14)
O98 0.0506(10) 0.0713(12) 0.0506(11) -0.0105(9) -0.0005(8) -0.0219(9)
C99 0.0659(19) 0.0697(19) 0.079(2) -0.0261(16) 0.0128(16) -0.0287(15)
C100 0.099(3) 0.094(3) 0.061(2) 0.0152(18) 0.0217(19) -0.030(2)
S 0.0205(3) 0.0173(3) 0.0287(5) -0.0038(3) -0.0047(2) -0.00518(18)
O2 0.0277(12) 0.0186(9) 0.0458(14) -0.0057(8) 0.0001(8) -0.0027(8)
O3 0.0250(8) 0.0325(9) 0.0418(11) -0.0129(8) 0.0011(7) -0.0023(6)
O4 0.0371(9) 0.0297(8) 0.0591(13) -0.0029(8) -0.0136(9) -0.0186(7)
C90 0.0567(16) 0.0396(14) 0.0314(14) 0.0014(12) -0.0064(12) -0.0260(12)
F1 0.0952(16) 0.0653(15) 0.0387(10) -0.0059(9) -0.0205(9) -0.0504(12)
F2 0.1103(16) 0.0471(10) 0.0768(14) 0.0244(10) -0.0622(13) -0.0286(10)
F3 0.0957(16) 0.126(2) 0.0345(9) -0.0058(10) 0.0188(9) -0.0495(14)

loop_
_atom_type_symbol
_atom_type_description
_atom_type_scat_dispersion_real
_atom_type_scat_dispersion_imag
_atom_type_scat_source
C C 0.0033 0.0016 'International Tables Vol C Tables 4.2.6.8 and 6.1.1.4'
H H 0.0000 0.0000 'International Tables Vol C Tables 4.2.6.8 and 6.1.1.4'
N N 0.0061 0.0033 'International Tables Vol C Tables 4.2.6.8 and 6.1.1.4'
O O 0.0106 0.0060 'International Tables Vol C Tables 4.2.6.8 and 6.1.1.4'
F F 0.0171 0.0103 'International Tables Vol C Tables 4.2.6.8 and 6.1.1.4'
S S 0.1246 0.1234 'International Tables Vol C Tables 4.2.6.8 and 6.1.1.4'
Pd Pd -0.9988 1.0072 'International Tables Vol C Tables 4.2.6.8 and 6.1.1.4'

loop_
_geom_angle_atom_site_label_1
_geom_angle_atom_site_label_2
_geom_angle_atom_site_label_3
_geom_angle
C4 Pd O1 94.00(6)
C4 Pd N2 94.26(6)
O1 Pd N2 169.18(5)
C4 Pd N3 173.97(6)
O1 Pd N3 87.92(5)
N2 Pd N3 84.58(5)
C2 O1 Pd 135.22(11)
C41 N2 C42 108.03(14)
C41 N2 C43 107.36(14)
C42 N2 C43 111.03(14)
C41 N2 Pd 117.80(11)
C42 N2 Pd 108.67(10)
C43 N2 Pd 103.86(10)
C46 N3 C45 109.53(14)
C46 N3 C44 110.37(14)
C45 N3 C44 110.93(14)
C46 N3 Pd 114.20(11)
C45 N3 Pd 105.86(11)
C44 N3 Pd 105.83(10)
C11 C1 C2 112.09(14)
O1 C2 N1 119.42(16)
O1 C2 C1 123.39(15)
N1 C2 C1 117.19(15)
C4 C3 C21 125.70(15)
C4 C3 C12 118.06(15)
C21 C3 C12 116.13(14)
C3 C4 C31 127.76(15)
C3 C4 Pd 116.75(12)
C31 C4 Pd 115.36(11)
C16 C11 C12 119.60(16)
C16 C11 C1 119.51(15)
C12 C11 C1 120.87(15)
C13 C12 C11 118.49(15)
C13 C12 C3 121.03(14)
C11 C12 C3 120.47(15)
C14 C13 C12 120.96(16)
C15 C14 C13 120.04(17)
C14 C15 C16 119.77(17)
C15 C16 C11 121.08(16)
C22 C21 C26 118.18(16)
C22 C21 C3 120.84(16)
C26 C21 C3 120.94(15)
C23 C22 C21 120.72(18)
C22 C23 C24 120.40(19)
C25 C24 C23 119.63(19)
C24 C25 C26 120.02(19)
C25 C26 C21 121.05(17)
C32 C31 C36 117.92(17)
C32 C31 C4 119.85(15)
C36 C31 C4 121.77(16)
C33 C32 C31 121.07(18)
C34 C33 C32 120.17(19)
C33 C34 C35 120.07(19)
C34 C35 C36 119.68(19)
C35 C36 C31 121.03(19)
N2 C43 C44 111.36(15)
N3 C44 C43 110.21(14)
O93 C92 C91 108.03(19)
C94 O93 C92 112.11(17)
O93 C94 C95 108.46(18)
O98 C97 C96 108.9(2)
C97 O98 C99 113.0(2)
O98 C99 C100 107.1(2)
O2 S O4 115.97(15)
O2 S O3 113.88(16)
O4 S O3 115.25(10)
O2 S C90 103.30(16)
O4 S C90 102.69(11)
O3 S C90 103.24(11)
F2 C90 F3 107.1(2)
F2 C90 F1 106.5(2)
F3 C90 F1 107.4(2)
F2 C90 S 111.9(2)
F3 C90 S 111.02(18)
F1 C90 S 112.59(17)
O3' S' O4' 118.1(11)
O3' S' O2' 107.3(17)
O4' S' O2' 110.3(18)
O3' S' C90' 106.8(10)
O4' S' C90' 108.3(9)
O2' S' C90' 105.2(17)
F3' C90' F2' 109.2(15)
F3' C90' F1' 112.3(15)
F2' C90' F1' 103.6(13)
F3' C90' S' 113.0(14)
F2' C90' S' 109.3(11)
F1' C90' S' 109.0(12)

loop_
_geom_bond_atom_site_label_1
_geom_bond_atom_site_label_2
_geom_bond_distance
Pd C4 1.9930(16)
Pd O1 2.0682(11)
Pd N2 2.0771(14)
Pd N3 2.1874(14)
O1 C2 1.250(2)
N1 C2 1.316(2)
N2 C41 1.485(2)
N2 C42 1.487(2)
N2 C43 1.494(2)
N3 C46 1.476(2)
N3 C45 1.478(2)
N3 C44 1.479(2)
C1 C11 1.511(2)
C1 C2 1.512(2)
C3 C4 1.338(2)
C3 C21 1.493(2)
C3 C12 1.507(2)
C4 C31 1.479(2)
C11 C16 1.390(2)
C11 C12 1.405(2)
C12 C13 1.402(2)
C13 C14 1.386(2)
C14 C15 1.380(3)
C15 C16 1.383(3)
C21 C22 1.392(2)
C21 C26 1.398(3)
C22 C23 1.386(3)
C23 C24 1.389(3)
C24 C25 1.379(3)
C25 C26 1.389(3)
C31 C32 1.395(2)
C31 C36 1.399(2)
C32 C33 1.389(3)
C33 C34 1.375(3)
C34 C35 1.390(3)
C35 C36 1.391(3)
C43 C44 1.511(3)
C91 C92 1.497(4)
C92 O93 1.431(3)
O93 C94 1.415(2)
C94 C95 1.507(4)
C96 C97 1.481(4)
C97 O98 1.428(3)
O98 C99 1.431(3)
C99 C100 1.517(4)
S O2 1.433(3)
S O4 1.4336(14)
S O3 1.4404(16)
S C90 1.810(3)
C90 F2 1.323(3)
C90 F3 1.324(3)
C90 F1 1.333(3)
S' O3' 1.435(12)
S' O4' 1.439(11)
S' O2' 1.451(14)
S' C90' 1.775(14)
C90' F3' 1.311(13)
C90' F2' 1.313(13)
C90' F1' 1.334(13)

loop_
_geom_hbond_atom_site_label_D
_geom_hbond_atom_site_label_H
_geom_hbond_atom_site_label_A
_geom_hbond_distance_DH
_geom_hbond_distance_HA
_geom_hbond_distance_DA
_geom_hbond_angle_DHA
N1 H01 O3 0.83(2) 2.02(2) 2.846(2) 177(2)
N1 H02 O93 0.81(2) 2.14(2) 2.940(2) 172(2)
